data_1505463
loop_
_publ_author_name
'Song, Juan'
'Shen, Qi'
'Xu, Fan'
'Lu, Xiyan'

_publ_section_title
;
 Cationic Pd(II)-catalyzed enantioselective cyclization of aroylmethyl
 2-alkynoates initiated by carbopalladation of alkynes with arylboronic
 acids.
;
_journal_issue 15
_journal_name_full 'Organic letters'
_journal_page_first 2947
_journal_page_last 2950
_journal_paper_doi 10.1021/ol0711772
_journal_volume 9
_journal_year 2007
_chemical_absolute_configuration ad
_chemical_formula_sum 'C19 H18 O4'
_chemical_formula_weight 310.33
_chemical_name_systematic
; 
 ? 
;
_space_group_IT_number 4
_symmetry_cell_setting monoclinic
_symmetry_space_group_name_Hall 'P 2yb'
_symmetry_space_group_name_H-M 'P 1 21 1'
_atom_sites_solution_hydrogens geom
_atom_sites_solution_primary direct
_atom_sites_solution_secondary difmap
_audit_creation_method SHELXL-97
_cell_angle_alpha 90.00
_cell_angle_beta 93.684(2)
_cell_angle_gamma 90.00
_cell_formula_units_Z 2
_cell_length_a 8.0414(10)
_cell_length_b 11.4829(14)
_cell_length_c 8.4970(11)
_cell_measurement_reflns_used 2010
_cell_measurement_temperature 293(2)
_cell_measurement_theta_max 49.804
_cell_measurement_theta_min 5.064
_cell_volume 782.98(17)
_computing_cell_refinement 'Bruker SMART'
_computing_data_collection 'Bruker SMART'
_computing_data_reduction 'Bruker SHELXTL'
_computing_molecular_graphics 'Bruker SHELXTL'
_computing_publication_material 'Bruker SHELXTL'
_computing_structure_refinement 'SHELXL-97 (Sheldrick, 1997)'
_computing_structure_solution 'SHELXS-97 (Sheldrick, 1990)'
_diffrn_ambient_temperature 293(2)
_diffrn_measured_fraction_theta_full 0.998
_diffrn_measured_fraction_theta_max 0.998
_diffrn_measurement_device_type 'CCD area detector'
_diffrn_measurement_method 'phi and omega scans'
_diffrn_radiation_monochromator graphite
_diffrn_radiation_source 'fine-focus sealed tube'
_diffrn_radiation_type MoK\a
_diffrn_radiation_wavelength 0.71073
_diffrn_reflns_av_R_equivalents 0.0710
_diffrn_reflns_av_sigmaI/netI 0.0561
_diffrn_reflns_limit_h_max 10
_diffrn_reflns_limit_h_min -10
_diffrn_reflns_limit_k_max 7
_diffrn_reflns_limit_k_min -14
_diffrn_reflns_limit_l_max 10
_diffrn_reflns_limit_l_min -10
_diffrn_reflns_number 4626
_diffrn_reflns_theta_full 27.00
_diffrn_reflns_theta_max 27.00
_diffrn_reflns_theta_min 2.40
_exptl_absorpt_coefficient_mu 0.092
_exptl_absorpt_correction_T_max 1.0000
_exptl_absorpt_correction_T_min 0.7558
_exptl_absorpt_correction_type empirical
_exptl_absorpt_process_details sadabs
_exptl_crystal_colour colorless
_exptl_crystal_density_diffrn 1.316
_exptl_crystal_density_method 'not measured'
_exptl_crystal_description prismatic
_exptl_crystal_F_000 328
_exptl_crystal_size_max 0.416
_exptl_crystal_size_mid 0.345
_exptl_crystal_size_min 0.217
_refine_diff_density_max 0.192
_refine_diff_density_min -0.173
_refine_diff_density_rms 0.041
_refine_ls_abs_structure_details 'Flack H D (1983), Acta Cryst. A39, 876-881'
_refine_ls_abs_structure_Flack 10(10)
_refine_ls_extinction_method none
_refine_ls_goodness_of_fit_ref 0.979
_refine_ls_hydrogen_treatment constr
_refine_ls_matrix_type full
_refine_ls_number_parameters 211
_refine_ls_number_reflns 1796
_refine_ls_number_restraints 1
_refine_ls_restrained_S_all 0.979
_refine_ls_R_factor_all 0.0497
_refine_ls_R_factor_gt 0.0433
_refine_ls_shift/su_max 0.003
_refine_ls_shift/su_mean 0.000
_refine_ls_structure_factor_coef Fsqd
_refine_ls_weighting_details 'calc w=1/[\s^2^(Fo^2^)+(0.0573P)^2^+0.0000P] where P=(Fo^2^+2Fc^2^)/3'
_refine_ls_weighting_scheme calc
_refine_ls_wR_factor_gt 0.0998
_refine_ls_wR_factor_ref 0.1025
_reflns_number_gt 1508
_reflns_number_total 1796
_reflns_threshold_expression >2sigma(I)
_cod_data_source_file ol0711772si20070522_100845.cif
_cod_data_source_block cd27243
_cod_depositor_comments
;
The following automatic conversions were performed:

'_symmetry_cell_setting' value 'Monoclinic' changed to 'monoclinic'
according to /home/saulius/struct/CIF-dictionaries/cif_core.dic
dictionary named 'cif_core.dic' version 2.4.1 from 2010-06-29.

Automatic conversion script
Id: cif_fix_values 1715 2011-07-08 13:25:40Z adriana 
;
_cod_original_sg_symbol_H-M P2(1)
_cod_database_code 1505463

loop_
_symmetry_equiv_pos_as_xyz
'x, y, z'
'-x, y+1/2, -z'

loop_
_atom_site_label
_atom_site_type_symbol
_atom_site_fract_x
_atom_site_fract_y
_atom_site_fract_z
_atom_site_U_iso_or_equiv
_atom_site_adp_type
_atom_site_occupancy
_atom_site_symmetry_multiplicity
_atom_site_calc_flag
_atom_site_refinement_flags
O1 O 0.3662(3) 0.49257(18) 1.0269(2) 0.0635(6) Uani 1 1 d .
O2 O 0.5564(2) 0.36927(19) 0.9562(2) 0.0573(5) Uani 1 1 d .
O3 O 0.3501(2) 0.13833(17) 0.9005(2) 0.0509(5) Uani 1 1 d .
H3 H 0.4274 0.0918 0.9114 0.076 Uiso 1 1 calc R
O4 O -0.1736(3) 0.2383(2) 0.3030(2) 0.0776(7) Uani 1 1 d .
C1 C 0.3994(3) 0.4092(2) 0.9497(3) 0.0462(6) Uani 1 1 d .
C2 C 0.5733(3) 0.2737(3) 0.8503(3) 0.0509(6) Uani 1 1 d .
H2A H 0.6383 0.2118 0.9018 0.061 Uiso 1 1 calc R
H2B H 0.6289 0.2987 0.7581 0.061 Uiso 1 1 calc R
C3 C 0.3954(3) 0.2307(2) 0.8021(2) 0.0372(5) Uani 1 1 d .
C4 C 0.2917(3) 0.3351(2) 0.8436(2) 0.0373(5) Uani 1 1 d .
C5 C 0.1341(3) 0.3582(2) 0.7979(3) 0.0392(5) Uani 1 1 d .
C6 C 0.0446(4) 0.4676(3) 0.8380(3) 0.0556(7) Uani 1 1 d .
H6A H 0.1210 0.5198 0.8937 0.083 Uiso 1 1 calc R
H6B H -0.0448 0.4490 0.9033 0.083 Uiso 1 1 calc R
H6C H 0.0003 0.5043 0.7428 0.083 Uiso 1 1 calc R
C7 C 0.0298(3) 0.2736(2) 0.7014(3) 0.0397(5) Uani 1 1 d .
C8 C -0.0240(3) 0.1725(2) 0.7676(3) 0.0466(6) Uani 1 1 d .
H8 H 0.0118 0.1531 0.8706 0.056 Uiso 1 1 calc R
C9 C -0.1317(3) 0.0997(3) 0.6810(4) 0.0564(7) Uani 1 1 d .
H9 H -0.1714 0.0329 0.7277 0.068 Uiso 1 1 calc R
C10 C -0.1808(4) 0.1245(3) 0.5274(4) 0.0576(8) Uani 1 1 d .
H10 H -0.2531 0.0749 0.4698 0.069 Uiso 1 1 calc R
C11 C -0.1218(3) 0.2234(3) 0.4595(3) 0.0520(7) Uani 1 1 d .
C12 C -0.0208(3) 0.2996(2) 0.5451(3) 0.0462(6) Uani 1 1 d .
H12 H 0.0139 0.3683 0.4993 0.055 Uiso 1 1 calc R
C13 C 0.3815(3) 0.1982(2) 0.6282(3) 0.0375(5) Uani 1 1 d .
C14 C 0.3418(3) 0.0871(3) 0.5802(3) 0.0517(7) Uani 1 1 d .
H14 H 0.3231 0.0303 0.6550 0.062 Uiso 1 1 calc R
C15 C 0.3292(4) 0.0584(4) 0.4216(4) 0.0751(11) Uani 1 1 d .
H15 H 0.3017 -0.0172 0.3904 0.090 Uiso 1 1 calc R
C16 C 0.3569(5) 0.1405(5) 0.3119(4) 0.0856(13) Uani 1 1 d .
H16 H 0.3475 0.1214 0.2053 0.103 Uiso 1 1 calc R
C17 C 0.3985(4) 0.2509(5) 0.3576(4) 0.0792(12) Uani 1 1 d .
H17 H 0.4191 0.3067 0.2819 0.095 Uiso 1 1 calc R
C18 C 0.4105(3) 0.2811(3) 0.5159(3) 0.0539(7) Uani 1 1 d .
H18 H 0.4379 0.3569 0.5462 0.065 Uiso 1 1 calc R
C19 C -0.0902(5) 0.3224(4) 0.2161(4) 0.0786(10) Uani 1 1 d .
H19A H -0.1135 0.3987 0.2552 0.118 Uiso 1 1 calc R
H19B H -0.1280 0.3174 0.1068 0.118 Uiso 1 1 calc R
H19C H 0.0277 0.3083 0.2270 0.118 Uiso 1 1 calc R

loop_
_atom_site_aniso_label
_atom_site_aniso_U_11
_atom_site_aniso_U_22
_atom_site_aniso_U_33
_atom_site_aniso_U_23
_atom_site_aniso_U_13
_atom_site_aniso_U_12
O1 0.0652(13) 0.0620(14) 0.0626(12) -0.0285(11) -0.0024(10) -0.0018(10)
O2 0.0490(11) 0.0637(12) 0.0569(11) -0.0191(10) -0.0135(8) 0.0009(9)
O3 0.0554(11) 0.0531(11) 0.0448(10) 0.0129(8) 0.0086(8) 0.0098(9)
O4 0.0779(15) 0.1013(19) 0.0510(12) -0.0058(12) -0.0166(10) -0.0253(14)
C1 0.0515(16) 0.0467(16) 0.0395(13) -0.0072(11) -0.0042(11) -0.0023(12)
C2 0.0433(14) 0.0573(16) 0.0511(14) -0.0065(13) -0.0044(11) 0.0035(13)
C3 0.0390(12) 0.0397(13) 0.0328(11) 0.0018(9) 0.0013(9) 0.0020(10)
C4 0.0449(13) 0.0392(13) 0.0279(10) -0.0020(9) 0.0039(9) -0.0003(10)
C5 0.0444(13) 0.0424(14) 0.0312(10) -0.0012(10) 0.0046(9) 0.0009(11)
C6 0.0579(17) 0.0529(17) 0.0557(16) -0.0123(13) 0.0006(13) 0.0122(14)
C7 0.0333(11) 0.0447(13) 0.0415(12) -0.0055(11) 0.0056(9) 0.0064(10)
C8 0.0464(15) 0.0465(15) 0.0480(13) -0.0007(12) 0.0103(11) 0.0044(12)
C9 0.0468(15) 0.0471(15) 0.0774(19) -0.0026(14) 0.0196(13) -0.0063(13)
C10 0.0438(15) 0.065(2) 0.0639(17) -0.0163(15) 0.0052(12) -0.0090(13)
C11 0.0431(14) 0.0641(19) 0.0483(14) -0.0081(13) -0.0008(11) -0.0002(13)
C12 0.0431(13) 0.0517(16) 0.0434(14) -0.0002(11) 0.0002(10) -0.0025(11)
C13 0.0320(12) 0.0449(14) 0.0356(11) -0.0039(10) 0.0023(9) 0.0031(10)
C14 0.0478(14) 0.0542(17) 0.0525(15) -0.0118(13) -0.0008(11) 0.0024(13)
C15 0.061(2) 0.091(3) 0.072(2) -0.043(2) -0.0076(16) 0.0084(19)
C16 0.075(2) 0.139(4) 0.0432(17) -0.032(2) 0.0031(15) 0.020(2)
C17 0.066(2) 0.133(4) 0.0396(15) 0.017(2) 0.0108(13) 0.008(2)
C18 0.0522(15) 0.0656(18) 0.0447(14) 0.0062(14) 0.0072(11) -0.0001(14)
C19 0.089(3) 0.096(3) 0.0493(17) 0.0045(18) -0.0105(17) -0.009(2)

loop_
_atom_type_symbol
_atom_type_description
_atom_type_scat_dispersion_real
_atom_type_scat_dispersion_imag
_atom_type_scat_source
C C 0.0033 0.0000 'International Tables Vol C Tables 4.2.6.8 and 6.1.1.4'
H H 0.0000 0.0000 'International Tables Vol C Tables 4.2.6.8 and 6.1.1.4'
O O 0.0106 0.0000 'International Tables Vol C Tables 4.2.6.8 and 6.1.1.4'

loop_
_geom_angle_atom_site_label_1
_geom_angle_atom_site_label_2
_geom_angle_atom_site_label_3
_geom_angle
C1 O2 C2 111.34(19)
C3 O3 H3 109.5
C11 O4 C19 117.8(2)
O1 C1 O2 119.5(2)
O1 C1 C4 130.6(3)
O2 C1 C4 109.9(2)
O2 C2 C3 106.8(2)
O2 C2 H2A 110.4
C3 C2 H2A 110.4
O2 C2 H2B 110.4
C3 C2 H2B 110.4
H2A C2 H2B 108.6
O3 C3 C4 106.82(17)
O3 C3 C13 112.7(2)
C4 C3 C13 114.38(19)
O3 C3 C2 110.66(19)
C4 C3 C2 101.5(2)
C13 C3 C2 110.20(19)
C5 C4 C1 125.0(2)
C5 C4 C3 128.3(2)
C1 C4 C3 106.7(2)
C4 C5 C7 121.4(2)
C4 C5 C6 124.4(2)
C7 C5 C6 114.2(2)
C5 C6 H6A 109.5
C5 C6 H6B 109.5
H6A C6 H6B 109.5
C5 C6 H6C 109.5
H6A C6 H6C 109.5
H6B C6 H6C 109.5
C8 C7 C12 119.4(2)
C8 C7 C5 120.4(2)
C12 C7 C5 120.1(2)
C7 C8 C9 119.8(3)
C7 C8 H8 120.1
C9 C8 H8 120.1
C10 C9 C8 121.0(3)
C10 C9 H9 119.5
C8 C9 H9 119.5
C9 C10 C11 119.1(3)
C9 C10 H10 120.5
C11 C10 H10 120.5
C12 C11 C10 121.0(2)
C12 C11 O4 124.4(3)
C10 C11 O4 114.6(2)
C11 C12 C7 119.6(2)
C11 C12 H12 120.2
C7 C12 H12 120.2
C14 C13 C18 118.9(2)
C14 C13 C3 121.2(2)
C18 C13 C3 119.9(2)
C13 C14 C15 120.8(3)
C13 C14 H14 119.6
C15 C14 H14 119.6
C16 C15 C14 120.0(4)
C16 C15 H15 120.0
C14 C15 H15 120.0
C15 C16 C17 120.0(3)
C15 C16 H16 120.0
C17 C16 H16 120.0
C16 C17 C18 120.7(4)
C16 C17 H17 119.7
C18 C17 H17 119.7
C13 C18 C17 119.6(3)
C13 C18 H18 120.2
C17 C18 H18 120.2
O4 C19 H19A 109.5
O4 C19 H19B 109.5
H19A C19 H19B 109.5
O4 C19 H19C 109.5
H19A C19 H19C 109.5
H19B C19 H19C 109.5

loop_
_geom_bond_atom_site_label_1
_geom_bond_atom_site_label_2
_geom_bond_distance
O1 C1 1.200(3)
O2 C1 1.341(3)
O2 C2 1.431(3)
O3 C3 1.413(3)
O3 H3 0.8200
O4 C11 1.378(3)
O4 C19 1.411(4)
C1 C4 1.479(3)
C2 C3 1.544(4)
C2 H2A 0.9700
C2 H2B 0.9700
C3 C4 1.515(3)
C3 C13 1.521(3)
C4 C5 1.328(3)
C5 C7 1.494(3)
C5 C6 1.498(4)
C6 H6A 0.9600
C6 H6B 0.9600
C6 H6C 0.9600
C7 C8 1.372(4)
C7 C12 1.396(3)
C8 C9 1.382(4)
C8 H8 0.9300
C9 C10 1.369(4)
C9 H9 0.9300
C10 C11 1.373(4)
C10 H10 0.9300
C11 C12 1.371(4)
C12 H12 0.9300
C13 C14 1.371(4)
C13 C18 1.378(4)
C14 C15 1.385(4)
C14 H14 0.9300
C15 C16 1.354(6)
C15 H15 0.9300
C16 C17 1.362(7)
C16 H16 0.9300
C17 C18 1.386(4)
C17 H17 0.9300
C18 H18 0.9300
C19 H19A 0.9600
C19 H19B 0.9600
C19 H19C 0.9600

loop_
_geom_hbond_atom_site_label_D
_geom_hbond_atom_site_label_H
_geom_hbond_atom_site_label_A
_geom_hbond_distance_DH
_geom_hbond_distance_HA
_geom_hbond_distance_DA
_geom_hbond_angle_DHA
_geom_hbond_site_symmetry_A
O3 H3 O1 0.82 2.05 2.864(3) 169.8 2_647

loop_
_geom_torsion_atom_site_label_1
_geom_torsion_atom_site_label_2
_geom_torsion_atom_site_label_3
_geom_torsion_atom_site_label_4
_geom_torsion
C2 O2 C1 O1 -176.9(3)
C2 O2 C1 C4 4.4(3)
C1 O2 C2 C3 -15.3(3)
O2 C2 C3 O3 -94.0(2)
O2 C2 C3 C4 19.1(2)
O2 C2 C3 C13 140.7(2)
O1 C1 C4 C5 9.4(4)
O2 C1 C4 C5 -172.1(2)
O1 C1 C4 C3 -169.9(3)
O2 C1 C4 C3 8.6(3)
O3 C3 C4 C5 -79.8(3)
C13 C3 C4 C5 45.6(3)
C2 C3 C4 C5 164.3(2)
O3 C3 C4 C1 99.5(2)
C13 C3 C4 C1 -135.1(2)
C2 C3 C4 C1 -16.5(2)
C1 C4 C5 C7 -174.7(2)
C3 C4 C5 C7 4.4(4)
C1 C4 C5 C6 4.5(4)
C3 C4 C5 C6 -176.4(2)
C4 C5 C7 C8 71.6(3)
C6 C5 C7 C8 -107.7(3)
C4 C5 C7 C12 -111.7(3)
C6 C5 C7 C12 69.0(3)
C12 C7 C8 C9 -2.1(4)
C5 C7 C8 C9 174.6(2)
C7 C8 C9 C10 2.5(4)
C8 C9 C10 C11 -0.1(4)
C9 C10 C11 C12 -2.8(4)
C9 C10 C11 O4 177.7(3)
C19 O4 C11 C12 14.4(5)
C19 O4 C11 C10 -166.1(3)
C10 C11 C12 C7 3.2(4)
O4 C11 C12 C7 -177.3(3)
C8 C7 C12 C11 -0.7(4)
C5 C7 C12 C11 -177.5(2)
O3 C3 C13 C14 -4.9(3)
C4 C3 C13 C14 -127.2(2)
C2 C3 C13 C14 119.2(3)
O3 C3 C13 C18 175.7(2)
C4 C3 C13 C18 53.4(3)
C2 C3 C13 C18 -60.2(3)
C18 C13 C14 C15 -0.7(4)
C3 C13 C14 C15 179.9(2)
C13 C14 C15 C16 0.3(5)
C14 C15 C16 C17 0.5(5)
C15 C16 C17 C18 -1.0(6)
C14 C13 C18 C17 0.2(4)
C3 C13 C18 C17 179.7(2)
C16 C17 C18 C13 0.6(5)

loop_
_cod_related_entry_id
_cod_related_entry_database
_cod_related_entry_code
1 ChemSpider 30651610
